data_7249409
loop_
_publ_author_name
'Wu, Yingtao'
'Guan, Xin'
'Jiao, Kehan'
'Zhao, Huaqiu'
'Li, Mingrui'
'Sun, Jiaqiong'
'Zheng, Guangfan'
'Zhang, Qian'

_publ_section_title
;
 Synthesis of axially chiral thiourea by NHC-catalyzed desymmetrizative
 amidation
;
_journal_issue 21
_journal_name_full 'Green Chemistry'
_journal_page_first 10940
_journal_page_last 10949
_journal_paper_doi 10.1039/D4GC03113J
_journal_volume 26
_journal_year 2024
_chemical_formula_moiety '2(C27 H19 Br N2 O2 S)'
_chemical_formula_sum 'C54 H38 Br2 N4 O4 S2'
_chemical_formula_weight 1030.82
_space_group_crystal_system orthorhombic
_space_group_IT_number 19
_space_group_name_Hall 'P 2ac 2ab'
_space_group_name_H-M_alt 'P 21 21 21'
_atom_sites_solution_hydrogens mixed
_atom_sites_solution_primary dual
_audit_creation_date 2022-12-02
_audit_creation_method
;
Olex2 1.2
(compiled 2018.05.29 svn.r3508 for OlexSys, GUI svn.r5506)
;
_audit_update_record
;
2022-12-02 deposited with the CCDC.	2024-09-17 downloaded from the CCDC.
;
_cell_angle_alpha 90
_cell_angle_beta 90
_cell_angle_gamma 90
_cell_formula_units_Z 2
_cell_length_a 9.2241(8)
_cell_length_b 10.3990(10)
_cell_length_c 25.056(2)
_cell_measurement_reflns_used 9213
_cell_measurement_temperature 287(2)
_cell_measurement_theta_max 64.417
_cell_measurement_theta_min 3.528
_cell_volume 2403.4(4)
_computing_cell_refinement 'SAINT v8.37A (Bruker, 2015)'
_computing_data_reduction 'SAINT v8.37A (Bruker, 2015)'
_computing_molecular_graphics 'Olex2 (Dolomanov et al., 2009)'
_computing_publication_material 'Olex2 (Dolomanov et al., 2009)'
_computing_structure_refinement 'ShelXL (Sheldrick, 2015)'
_computing_structure_solution 'ShelXT (Sheldrick, 2015)'
_diffrn_ambient_temperature 287.16
_diffrn_measured_fraction_theta_full 0.976
_diffrn_measured_fraction_theta_max 0.976
_diffrn_measurement_device_type 'CCD area detector'
_diffrn_measurement_method 'phi and omega scans'
_diffrn_radiation_monochromator graphite
_diffrn_radiation_type CuK\a
_diffrn_radiation_wavelength 1.54178
_diffrn_reflns_av_R_equivalents 0.0313
_diffrn_reflns_av_unetI/netI 0.0394
_diffrn_reflns_Laue_measured_fraction_full 0.976
_diffrn_reflns_Laue_measured_fraction_max 0.976
_diffrn_reflns_limit_h_max 9
_diffrn_reflns_limit_h_min -10
_diffrn_reflns_limit_k_max 11
_diffrn_reflns_limit_k_min -6
_diffrn_reflns_limit_l_max 29
_diffrn_reflns_limit_l_min -29
_diffrn_reflns_number 9599
_diffrn_reflns_point_group_measured_fraction_full 0.959
_diffrn_reflns_point_group_measured_fraction_max 0.959
_diffrn_reflns_theta_full 63.862
_diffrn_reflns_theta_max 63.862
_diffrn_reflns_theta_min 3.528
_exptl_absorpt_coefficient_mu 3.356
_exptl_absorpt_correction_type none
_exptl_crystal_colour 'clear whiteish colourless'
_exptl_crystal_colour_lustre clear
_exptl_crystal_colour_modifier whiteish
_exptl_crystal_colour_primary colourless
_exptl_crystal_density_diffrn 1.424
_exptl_crystal_description block
_exptl_crystal_F_000 1048
_exptl_crystal_size_max 0.3
_exptl_crystal_size_mid 0.25
_exptl_crystal_size_min 0.25
_refine_diff_density_max 0.578
_refine_diff_density_min -1.029
_refine_diff_density_rms 0.078
_refine_ls_abs_structure_details
;
 Flack x determined using 1409 quotients [(I+)-(I-)]/[(I+)+(I-)]
 (Parsons, Flack and Wagner, Acta Cryst. B69 (2013) 249-259).
;
_refine_ls_abs_structure_Flack 0.092(10)
_refine_ls_extinction_method none
_refine_ls_goodness_of_fit_ref 1.071
_refine_ls_hydrogen_treatment constr
_refine_ls_matrix_type full
_refine_ls_number_parameters 298
_refine_ls_number_reflns 3816
_refine_ls_number_restraints 0
_refine_ls_restrained_S_all 1.071
_refine_ls_R_factor_all 0.0464
_refine_ls_R_factor_gt 0.0436
_refine_ls_shift/su_max 0.000
_refine_ls_shift/su_mean 0.000
_refine_ls_structure_factor_coef Fsqd
_refine_ls_weighting_details 'w=1/[\s^2^(Fo^2^)+(0.0604P)^2^+1.7858P] where P=(Fo^2^+2Fc^2^)/3'
_refine_ls_weighting_scheme calc
_refine_ls_wR_factor_gt 0.1121
_refine_ls_wR_factor_ref 0.1150
_reflns_Friedel_coverage 0.707
_reflns_Friedel_fraction_full 0.935
_reflns_Friedel_fraction_max 0.935
_reflns_number_gt 3609
_reflns_number_total 3816
_reflns_threshold_expression 'I > 2\s(I)'
_cod_data_source_file d4gc03113j2.cif
_cod_data_source_block 2
_cod_depositor_comments 'Adding full bibliography for 7249409.cif.'
_cod_database_code 7249409
_shelx_shelxl_version_number 2016/4
_shelx_space_group_comment
;
The symmetry employed for this shelxl refinement is uniquely defined
by the following loop, which should always be used as a source of
symmetry information in preference to the above space-group names.
They are only intended as comments.
;
_shelx_estimated_absorpt_t_max 0.488
_shelx_estimated_absorpt_t_min 0.433
_olex2_refinement_description
;
1. Fixed Uiso
 At 1.2 times of:
  All C(H) groups, All N(H) groups
2.a Riding coordinates:
 N003(H003), N006(H006)
2.b Aromatic/amide H refined with riding coordinates:
 C00E(H00E), C00H(H00H), C00J(H00J), C00K(H00K), C00L(H00L), C00M(H00M),
 C00N(H00N), C00O(H00O), C00P(H00P), C00Q(H00Q), C00R(H00R), C00S(H00S),
 C00T(H00T), C00U(H00U), C00V(H00V), C00W(H00W), C00X(H00X)
;
_olex2_submission_special_instructions 'No special instructions were received'

loop_
_space_group_symop_operation_xyz
'x, y, z'
'-x+1/2, -y, z+1/2'
'x+1/2, -y+1/2, -z'
'-x, y+1/2, -z+1/2'

loop_
_atom_site_label
_atom_site_type_symbol
_atom_site_fract_x
_atom_site_fract_y
_atom_site_fract_z
_atom_site_U_iso_or_equiv
_atom_site_adp_type
_atom_site_occupancy
_atom_site_site_symmetry_order
_atom_site_calc_flag
_atom_site_refinement_flags_posn
_atom_site_refinement_flags_adp
_atom_site_refinement_flags_occupancy
_atom_site_disorder_assembly
_atom_site_disorder_group
S1 S 0.00259(15) 0.19228(11) 0.13180(5) 0.0385(3) Uani 1 1 d . . . . .
Br01 Br 0.48675(7) -0.14161(8) -0.00582(3) 0.0706(3) Uani 1 1 d . . . . .
O004 O -0.2438(4) -0.1689(4) 0.08556(16) 0.0493(10) Uani 1 1 d . . . . .
O005 O -0.7120(4) -0.3600(5) 0.26678(17) 0.0609(12) Uani 1 1 d . . . . .
N003 N -0.1998(4) 0.0154(4) 0.13244(16) 0.0338(9) Uani 1 1 d . . . . .
H003 H -0.232611 0.060994 0.158419 0.041 Uiso 1 1 d R . . . .
N006 N -0.0253(5) -0.0101(4) 0.06756(16) 0.0416(11) Uani 1 1 d . . . . .
H006 H -0.068589 -0.081449 0.060740 0.050 Uiso 1 1 d R . . . .
C007 C -0.4385(5) -0.2179(5) 0.18232(17) 0.0287(10) Uani 1 1 d . . . . .
C008 C -0.5738(5) -0.2329(5) 0.20712(18) 0.0318(11) Uani 1 1 d . . . . .
C009 C -0.2793(5) -0.0927(5) 0.12005(19) 0.0318(11) Uani 1 1 d . . . . .
C00A C -0.4176(5) -0.1072(5) 0.15100(18) 0.0301(11) Uani 1 1 d . . . . .
C00B C -0.0736(5) 0.0598(5) 0.10832(18) 0.0295(10) Uani 1 1 d . . . . .
C00C C 0.3251(5) -0.0287(5) -0.0023(2) 0.0404(12) Uani 1 1 d . . . . .
C00D C -0.3267(5) -0.4371(5) 0.1673(2) 0.0344(11) Uani 1 1 d . . . . .
C00E C 0.2105(6) -0.0596(5) 0.0315(2) 0.0369(12) Uani 1 1 d . . . . .
H00E H 0.212054 -0.134801 0.051524 0.044 Uiso 1 1 calc R . . . .
C00F C 0.0947(5) 0.0238(5) 0.0346(2) 0.0359(12) Uani 1 1 d . . . . .
C00G C -0.3176(5) -0.3125(5) 0.18833(19) 0.0331(11) Uani 1 1 d . . . . .
C00H C -0.5207(6) -0.4137(5) 0.09723(19) 0.0375(11) Uani 1 1 d . . . . .
H00H H -0.477681 -0.337561 0.085876 0.045 Uiso 1 1 calc R . . . .
C00I C -0.4587(5) -0.4827(5) 0.1387(2) 0.0372(12) Uani 1 1 d . . . . .
C00J C -0.5270(6) -0.0177(5) 0.1448(2) 0.0398(12) Uani 1 1 d . . . . .
H00J H -0.510158 0.055679 0.124542 0.048 Uiso 1 1 calc R . . . .
C00K C -0.6001(6) -0.3424(6) 0.2431(2) 0.0427(13) Uani 1 1 d . . . . .
H00K H -0.525595 -0.401581 0.247929 0.051 Uiso 1 1 calc R . . . .
C00L C -0.6613(6) -0.0356(5) 0.1683(2) 0.0421(12) Uani 1 1 d . . . . .
H00L H -0.735397 0.023712 0.162990 0.050 Uiso 1 1 calc R . . . .
C00M C -0.6835(5) -0.1430(5) 0.1998(2) 0.0379(11) Uani 1 1 d . . . . .
H00M H -0.772844 -0.155250 0.216276 0.045 Uiso 1 1 calc R . . . .
C00N C -0.0849(7) -0.4792(7) 0.1997(2) 0.0573(17) Uani 1 1 d . . . . .
H00N H -0.006448 -0.534772 0.202850 0.069 Uiso 1 1 calc R . . . .
C00O C 0.3242(7) 0.0796(6) -0.0325(2) 0.0496(15) Uani 1 1 d . . . . .
H00O H 0.401857 0.098550 -0.054804 0.060 Uiso 1 1 calc R . . . .
C00P C -0.1932(6) -0.2745(6) 0.2152(2) 0.0468(14) Uani 1 1 d . . . . .
H00P H -0.187967 -0.191970 0.229374 0.056 Uiso 1 1 calc R . . . .
C00Q C -0.0772(6) -0.3569(8) 0.2213(2) 0.0585(17) Uani 1 1 d . . . . .
H00Q H 0.005157 -0.330541 0.239716 0.070 Uiso 1 1 calc R . . . .
C00R C -0.2083(6) -0.5186(6) 0.1737(2) 0.0487(14) Uani 1 1 d . . . . .
H00R H -0.212714 -0.601700 0.160007 0.058 Uiso 1 1 calc R . . . .
C00S C 0.0923(6) 0.1350(6) 0.0042(2) 0.0482(13) Uani 1 1 d . . . . .
H00S H 0.014229 0.191365 0.006580 0.058 Uiso 1 1 calc R . . . .
C00T C 0.2061(7) 0.1617(6) -0.0295(2) 0.0567(16) Uani 1 1 d . . . . .
H00T H 0.203826 0.235391 -0.050512 0.068 Uiso 1 1 calc R . . . .
C00U C -0.6453(7) -0.4564(6) 0.0727(2) 0.0521(15) Uani 1 1 d . . . . .
H00U H -0.686129 -0.408977 0.045036 0.063 Uiso 1 1 calc R . . . .
C00V C -0.5232(8) -0.5977(6) 0.1530(3) 0.0633(18) Uani 1 1 d . . . . .
H00V H -0.480874 -0.647449 0.179563 0.076 Uiso 1 1 calc R . . . .
C00W C -0.6477(8) -0.6404(8) 0.1291(4) 0.080(2) Uani 1 1 d . . . . .
H00W H -0.689750 -0.717296 0.140008 0.096 Uiso 1 1 calc R . . . .
C00X C -0.7100(7) -0.5703(7) 0.0892(3) 0.071(2) Uani 1 1 d . . . . .
H00X H -0.795170 -0.598579 0.073203 0.085 Uiso 1 1 calc R . . . .

loop_
_atom_site_aniso_label
_atom_site_aniso_U_11
_atom_site_aniso_U_22
_atom_site_aniso_U_33
_atom_site_aniso_U_23
_atom_site_aniso_U_13
_atom_site_aniso_U_12
S1 0.0384(6) 0.0333(6) 0.0439(6) -0.0063(5) 0.0032(6) -0.0083(6)
Br01 0.0407(4) 0.0937(6) 0.0775(5) 0.0067(4) 0.0155(3) 0.0079(3)
O004 0.049(2) 0.043(2) 0.055(2) -0.0207(19) 0.0245(18) -0.0186(17)
O005 0.047(2) 0.076(3) 0.059(2) 0.032(2) 0.022(2) 0.003(2)
N003 0.032(2) 0.033(2) 0.036(2) -0.0105(18) 0.0136(18) -0.0060(18)
N006 0.040(3) 0.039(2) 0.047(2) -0.0149(18) 0.021(2) -0.013(2)
C007 0.024(2) 0.037(3) 0.025(2) -0.0066(19) 0.0027(18) -0.0038(19)
C008 0.029(2) 0.038(3) 0.028(2) -0.001(2) 0.0020(19) -0.004(2)
C009 0.031(2) 0.032(3) 0.032(2) -0.005(2) 0.006(2) -0.008(2)
C00A 0.027(2) 0.031(3) 0.032(2) -0.008(2) 0.009(2) -0.007(2)
C00B 0.027(2) 0.031(3) 0.030(2) 0.000(2) 0.0034(19) -0.001(2)
C00C 0.035(2) 0.053(3) 0.033(2) -0.006(2) 0.009(2) -0.004(2)
C00D 0.029(3) 0.039(3) 0.035(2) 0.003(2) 0.001(2) 0.003(2)
C00E 0.036(3) 0.042(3) 0.033(2) 0.000(2) 0.008(2) -0.009(2)
C00F 0.034(3) 0.039(3) 0.035(2) -0.007(2) 0.010(2) -0.011(2)
C00G 0.026(2) 0.043(3) 0.030(2) 0.000(2) 0.0017(19) 0.002(2)
C00H 0.036(3) 0.036(3) 0.040(3) -0.005(2) -0.005(2) -0.005(2)
C00I 0.032(3) 0.035(3) 0.045(3) -0.004(2) 0.003(2) 0.001(2)
C00J 0.039(3) 0.036(3) 0.044(3) 0.002(2) 0.007(2) -0.002(2)
C00K 0.037(3) 0.054(3) 0.037(3) 0.010(2) 0.009(2) -0.003(3)
C00L 0.032(3) 0.045(3) 0.050(3) -0.001(3) 0.005(2) 0.007(2)
C00M 0.028(2) 0.046(3) 0.040(3) -0.005(2) 0.007(2) -0.004(2)
C00N 0.036(3) 0.080(5) 0.056(4) 0.008(3) -0.005(3) 0.015(3)
C00O 0.050(3) 0.056(4) 0.043(3) 0.003(3) 0.019(3) -0.018(3)
C00P 0.032(3) 0.064(4) 0.044(3) -0.003(3) -0.004(2) -0.007(3)
C00Q 0.029(3) 0.094(5) 0.052(3) 0.001(4) -0.011(2) -0.002(3)
C00R 0.040(3) 0.052(3) 0.054(3) 0.004(3) -0.004(3) 0.013(3)
C00S 0.049(3) 0.045(3) 0.050(3) -0.003(3) 0.014(3) -0.002(2)
C00T 0.071(4) 0.051(4) 0.048(3) 0.011(3) 0.017(3) -0.016(3)
C00U 0.043(3) 0.056(4) 0.058(4) -0.005(3) -0.015(3) 0.001(3)
C00V 0.053(4) 0.045(4) 0.092(5) 0.017(3) -0.011(4) -0.011(3)
C00W 0.062(4) 0.053(4) 0.126(7) 0.022(4) -0.018(4) -0.020(4)
C00X 0.042(4) 0.067(5) 0.104(6) -0.006(4) -0.015(4) -0.020(3)

loop_
_atom_type_symbol
_atom_type_description
_atom_type_scat_dispersion_real
_atom_type_scat_dispersion_imag
_atom_type_scat_source
C C 0.0181 0.0091 'International Tables Vol C Tables 4.2.6.8 and 6.1.1.4'
H H 0.0000 0.0000 'International Tables Vol C Tables 4.2.6.8 and 6.1.1.4'
Br Br -0.6763 1.2805 'International Tables Vol C Tables 4.2.6.8 and 6.1.1.4'
N N 0.0311 0.0180 'International Tables Vol C Tables 4.2.6.8 and 6.1.1.4'
O O 0.0492 0.0322 'International Tables Vol C Tables 4.2.6.8 and 6.1.1.4'
S S 0.3331 0.5567 'International Tables Vol C Tables 4.2.6.8 and 6.1.1.4'

loop_
_geom_angle_atom_site_label_1
_geom_angle_atom_site_label_2
_geom_angle_atom_site_label_3
_geom_angle
_geom_angle_site_symmetry_1
_geom_angle_site_symmetry_3
_geom_angle_publ_flag
C009 N003 H003 115.7 . . ?
C009 N003 C00B 128.2(4) . . ?
C00B N003 H003 116.1 . . ?
C00B N006 H006 118.0 . . ?
C00B N006 C00F 124.7(4) . . ?
C00F N006 H006 117.3 . . ?
C008 C007 C00A 117.4(4) . . ?
C008 C007 C00G 123.1(4) . . ?
C00A C007 C00G 119.5(4) . . ?
C007 C008 C00K 120.2(5) . . ?
C00M C008 C007 121.0(5) . . ?
C00M C008 C00K 118.7(4) . . ?
O004 C009 N003 123.2(4) . . ?
O004 C009 C00A 122.0(4) . . ?
N003 C009 C00A 114.7(4) . . ?
C007 C00A C009 119.1(4) . . ?
C00J C00A C007 120.9(4) . . ?
C00J C00A C009 119.7(4) . . ?
N003 C00B S1 118.5(3) . . ?
N006 C00B S1 125.9(4) . . ?
N006 C00B N003 115.6(4) . . ?
C00E C00C Br01 118.8(4) . . ?
C00O C00C Br01 119.5(4) . . ?
C00O C00C C00E 121.7(5) . . ?
C00G C00D C00I 121.7(4) . . ?
C00R C00D C00G 118.2(5) . . ?
C00R C00D C00I 120.1(5) . . ?
C00C C00E H00E 120.7 . . ?
C00F C00E C00C 118.6(5) . . ?
C00F C00E H00E 120.7 . . ?
C00E C00F N006 118.7(5) . . ?
C00E C00F C00S 120.4(5) . . ?
C00S C00F N006 120.8(5) . . ?
C00D C00G C007 121.7(4) . . ?
C00P C00G C007 118.6(5) . . ?
C00P C00G C00D 119.7(5) . . ?
C00I C00H H00H 119.6 . . ?
C00U C00H H00H 119.6 . . ?
C00U C00H C00I 120.8(5) . . ?
C00H C00I C00D 122.2(5) . . ?
C00V C00I C00D 120.2(5) . . ?
C00V C00I C00H 117.6(5) . . ?
C00A C00J H00J 119.5 . . ?
C00A C00J C00L 121.0(5) . . ?
C00L C00J H00J 119.5 . . ?
O005 C00K C008 124.0(5) . . ?
O005 C00K H00K 118.0 . . ?
C008 C00K H00K 118.0 . . ?
C00J C00L H00L 120.5 . . ?
C00M C00L C00J 118.9(5) . . ?
C00M C00L H00L 120.5 . . ?
C008 C00M H00M 119.7 . . ?
C00L C00M C008 120.7(5) . . ?
C00L C00M H00M 119.7 . . ?
C00Q C00N H00N 119.9 . . ?
C00R C00N H00N 119.9 . . ?
C00R C00N C00Q 120.2(6) . . ?
C00C C00O H00O 120.4 . . ?
C00C C00O C00T 119.1(5) . . ?
C00T C00O H00O 120.4 . . ?
C00G C00P H00P 119.4 . . ?
C00Q C00P C00G 121.2(6) . . ?
C00Q C00P H00P 119.4 . . ?
C00N C00Q H00Q 120.4 . . ?
C00P C00Q C00N 119.2(5) . . ?
C00P C00Q H00Q 120.4 . . ?
C00D C00R H00R 119.3 . . ?
C00N C00R C00D 121.5(6) . . ?
C00N C00R H00R 119.3 . . ?
C00F C00S H00S 120.2 . . ?
C00T C00S C00F 119.6(6) . . ?
C00T C00S H00S 120.2 . . ?
C00O C00T H00T 119.7 . . ?
C00S C00T C00O 120.6(6) . . ?
C00S C00T H00T 119.7 . . ?
C00H C00U H00U 120.0 . . ?
C00H C00U C00X 120.0(6) . . ?
C00X C00U H00U 120.0 . . ?
C00I C00V H00V 119.0 . . ?
C00W C00V C00I 121.9(6) . . ?
C00W C00V H00V 119.0 . . ?
C00V C00W H00W 120.0 . . ?
C00X C00W C00V 120.0(7) . . ?
C00X C00W H00W 120.0 . . ?
C00U C00X H00X 120.2 . . ?
C00W C00X C00U 119.6(6) . . ?
C00W C00X H00X 120.2 . . ?

loop_
_geom_bond_atom_site_label_1
_geom_bond_atom_site_label_2
_geom_bond_distance
_geom_bond_site_symmetry_2
_geom_bond_publ_flag
S1 C00B 1.654(5) . ?
Br01 C00C 1.900(5) . ?
O004 C009 1.217(6) . ?
O005 C00K 1.204(6) . ?
N003 H003 0.8604 . ?
N003 C009 1.378(6) . ?
N003 C00B 1.391(6) . ?
N006 H006 0.8599 . ?
N006 C00B 1.330(6) . ?
N006 C00F 1.426(6) . ?
C007 C008 1.403(7) . ?
C007 C00A 1.406(7) . ?
C007 C00G 1.494(7) . ?
C008 C00K 1.474(7) . ?
C008 C00M 1.390(7) . ?
C009 C00A 1.501(6) . ?
C00A C00J 1.382(7) . ?
C00C C00E 1.392(7) . ?
C00C C00O 1.356(8) . ?
C00D C00G 1.402(8) . ?
C00D C00I 1.490(7) . ?
C00D C00R 1.393(7) . ?
C00E H00E 0.9300 . ?
C00E C00F 1.378(7) . ?
C00F C00S 1.385(8) . ?
C00G C00P 1.388(7) . ?
C00H H00H 0.9300 . ?
C00H C00I 1.386(7) . ?
C00H C00U 1.377(7) . ?
C00I C00V 1.383(8) . ?
C00J H00J 0.9300 . ?
C00J C00L 1.384(8) . ?
C00K H00K 0.9300 . ?
C00L H00L 0.9300 . ?
C00L C00M 1.383(8) . ?
C00M H00M 0.9300 . ?
C00N H00N 0.9300 . ?
C00N C00Q 1.384(10) . ?
C00N C00R 1.374(9) . ?
C00O H00O 0.9300 . ?
C00O C00T 1.386(9) . ?
C00P H00P 0.9300 . ?
C00P C00Q 1.379(9) . ?
C00Q H00Q 0.9300 . ?
C00R H00R 0.9300 . ?
C00S H00S 0.9300 . ?
C00S C00T 1.376(8) . ?
C00T H00T 0.9300 . ?
C00U H00U 0.9300 . ?
C00U C00X 1.390(10) . ?
C00V H00V 0.9300 . ?
C00V C00W 1.369(10) . ?
C00W H00W 0.9300 . ?
C00W C00X 1.363(11) . ?
C00X H00X 0.9300 . ?

loop_
_geom_torsion_atom_site_label_1
_geom_torsion_atom_site_label_2
_geom_torsion_atom_site_label_3
_geom_torsion_atom_site_label_4
_geom_torsion
_geom_torsion_site_symmetry_1
_geom_torsion_site_symmetry_2
_geom_torsion_site_symmetry_3
_geom_torsion_site_symmetry_4
_geom_torsion_publ_flag
Br01 C00C C00E C00F 178.9(4) . . . . ?
Br01 C00C C00O C00T -179.8(4) . . . . ?
O004 C009 C00A C007 61.1(7) . . . . ?
O004 C009 C00A C00J -113.4(6) . . . . ?
N003 C009 C00A C007 -121.2(5) . . . . ?
N003 C009 C00A C00J 64.2(6) . . . . ?
N006 C00F C00S C00T -176.4(5) . . . . ?
C007 C008 C00K O005 178.2(5) . . . . ?
C007 C008 C00M C00L -0.8(8) . . . . ?
C007 C00A C00J C00L -1.4(7) . . . . ?
C007 C00G C00P C00Q -179.0(5) . . . . ?
C008 C007 C00A C009 -174.9(4) . . . . ?
C008 C007 C00A C00J -0.4(7) . . . . ?
C008 C007 C00G C00D 67.2(6) . . . . ?
C008 C007 C00G C00P -113.3(6) . . . . ?
C009 N003 C00B S1 -178.9(4) . . . . ?
C009 N003 C00B N006 1.3(7) . . . . ?
C009 C00A C00J C00L 173.0(5) . . . . ?
C00A C007 C008 C00K -176.2(4) . . . . ?
C00A C007 C008 C00M 1.5(7) . . . . ?
C00A C007 C00G C00D -113.6(5) . . . . ?
C00A C007 C00G C00P 66.0(6) . . . . ?
C00A C00J C00L C00M 2.1(8) . . . . ?
C00B N003 C009 O004 2.5(8) . . . . ?
C00B N003 C009 C00A -175.1(5) . . . . ?
C00B N006 C00F C00E 121.2(6) . . . . ?
C00B N006 C00F C00S -62.0(7) . . . . ?
C00C C00E C00F N006 177.6(4) . . . . ?
C00C C00E C00F C00S 0.7(8) . . . . ?
C00C C00O C00T C00S 1.1(9) . . . . ?
C00D C00G C00P C00Q 0.5(8) . . . . ?
C00D C00I C00V C00W 177.4(7) . . . . ?
C00E C00C C00O C00T 0.0(9) . . . . ?
C00E C00F C00S C00T 0.4(8) . . . . ?
C00F N006 C00B S1 -5.2(8) . . . . ?
C00F N006 C00B N003 174.6(5) . . . . ?
C00F C00S C00T C00O -1.4(9) . . . . ?
C00G C007 C008 C00K 3.0(7) . . . . ?
C00G C007 C008 C00M -179.2(4) . . . . ?
C00G C007 C00A C009 5.8(6) . . . . ?
C00G C007 C00A C00J -179.7(4) . . . . ?
C00G C00D C00I C00H 51.2(7) . . . . ?
C00G C00D C00I C00V -129.1(6) . . . . ?
C00G C00D C00R C00N -0.2(8) . . . . ?
C00G C00P C00Q C00N 0.6(9) . . . . ?
C00H C00I C00V C00W -2.9(10) . . . . ?
C00H C00U C00X C00W -1.3(11) . . . . ?
C00I C00D C00G C007 -1.2(7) . . . . ?
C00I C00D C00G C00P 179.3(5) . . . . ?
C00I C00D C00R C00N 179.8(5) . . . . ?
C00I C00H C00U C00X -0.3(9) . . . . ?
C00I C00V C00W C00X 1.3(13) . . . . ?
C00J C00L C00M C008 -1.1(8) . . . . ?
C00K C008 C00M C00L 177.0(5) . . . . ?
C00M C008 C00K O005 0.4(8) . . . . ?
C00O C00C C00E C00F -0.9(8) . . . . ?
C00Q C00N C00R C00D 1.3(10) . . . . ?
C00R C00D C00G C007 178.8(5) . . . . ?
C00R C00D C00G C00P -0.8(7) . . . . ?
C00R C00D C00I C00H -128.8(6) . . . . ?
C00R C00D C00I C00V 51.0(8) . . . . ?
C00R C00N C00Q C00P -1.6(10) . . . . ?
C00U C00H C00I C00D -177.9(5) . . . . ?
C00U C00H C00I C00V 2.3(8) . . . . ?
C00V C00W C00X C00U 0.8(13) . . . . ?
